data_4107370
loop_
_publ_author_name
'Mujeeb Khan'
'Gunther Brunklaus'
'Volker Enkelmann'
'Hans-Wolfgang Spiess'

_publ_contact_author_address
; 
 Max-Planck-Institute for Polymer Research 
 P.O. Box 3148 
 D-55021 Mainz 
 Germany 
;
_publ_contact_author_email ve@mpip-mainz.mpg.de
_publ_contact_author_fax 'Int+6131 379100'
_publ_contact_author_name 'Volker Enkelmann'
_publ_contact_author_phone 'Int+6131 379133'
_publ_section_title
;
 Transient States in [2 + 2] Photodimerization of Cinnamic Acid:
 Correlation of Solid-State NMR and X-ray Analysis
;
_journal_name_full 'Journal of the American Chemical Society'
_journal_page_first 1741
_journal_page_last 1748
_journal_paper_doi 10.1021/ja0773711
_journal_volume 130
_journal_year 2008
_chemical_formula_moiety 'C9 H8 O2'
_chemical_formula_sum 'C9 H8 O2'
_chemical_formula_weight 148.16
_space_group_IT_number 14
_symmetry_cell_setting monoclinic
_symmetry_space_group_name_Hall '-P 2yn'
_symmetry_space_group_name_H-M 'P 1 21/n 1'
_atom_sites_solution_hydrogens geom
_atom_sites_solution_primary direct
_audit_creation_date 06-03-14
_audit_creation_method CRYSTALS_ver_12.39
_cell_angle_alpha 90
_cell_angle_beta 106.3615(13)
_cell_angle_gamma 90
_cell_formula_units_Z 4
_cell_length_a 5.5993(4)
_cell_length_b 18.2465(7)
_cell_length_c 7.6646(5)
_cell_measurement_reflns_used 0
_cell_measurement_temperature 120
_cell_measurement_theta_max 0
_cell_measurement_theta_min 0
_cell_volume 751.36(8)
_computing_cell_refinement 'Denzo/Scalepack (Otwinowski & Minor, 1996)'
_computing_data_collection 'COLLECT (Nonius BV, 1997)'
_computing_data_reduction 'Denzo/Scalepack (Otwinowski & Minor, 1996)'
_computing_molecular_graphics 'CAMERON (Watkin et al 1996)'
_computing_publication_material 'CRYSTALS (Betteridge et al 2003)'
_computing_structure_refinement 'CRYSTALS (Betteridge et al 2003)'
_computing_structure_solution 'SHELXS 86 (Sheldrick, 1986)'
_diffrn_ambient_temperature 120
_diffrn_measured_fraction_theta_full 0.995
_diffrn_measured_fraction_theta_max 0.968
_diffrn_measurement_device_type 'Nonius Kappa CCD'
_diffrn_measurement_method '\f & \w scans'
_diffrn_radiation_monochromator graphite
_diffrn_radiation_type 'Mo K\a'
_diffrn_radiation_wavelength 0.71073
_diffrn_reflns_av_R_equivalents 0.042
_diffrn_reflns_limit_h_max 7
_diffrn_reflns_limit_h_min -8
_diffrn_reflns_limit_k_max 26
_diffrn_reflns_limit_k_min -22
_diffrn_reflns_limit_l_max 11
_diffrn_reflns_limit_l_min -11
_diffrn_reflns_number 10848
_diffrn_reflns_theta_full 25.418
_diffrn_reflns_theta_max 30.998
_diffrn_reflns_theta_min 4.170
_diffrn_standards_number 0
_exptl_absorpt_coefficient_mu 0.092
_exptl_absorpt_correction_T_max 0.99
_exptl_absorpt_correction_T_min 0.81
_exptl_absorpt_correction_type multi-scan
_exptl_absorpt_process_details 'SORTAV (Blessing)'
_exptl_crystal_colour colourless
_exptl_crystal_density_diffrn 1.310
_exptl_crystal_description prism
_exptl_crystal_F_000 312
_exptl_crystal_size_max 0.51
_exptl_crystal_size_mid 0.29
_exptl_crystal_size_min 0.15
_refine_diff_density_max 0.40
_refine_diff_density_min -0.21
_refine_ls_extinction_method none
_refine_ls_goodness_of_fit_ref 1.0903
_refine_ls_hydrogen_treatment constr
_refine_ls_matrix_type full
_refine_ls_number_parameters 100
_refine_ls_number_reflns 1447
_refine_ls_number_restraints 0
_refine_ls_R_factor_all 0.0783
_refine_ls_R_factor_gt 0.0461
_refine_ls_shift/su_max 0.000291
_refine_ls_structure_factor_coef F
_refine_ls_weighting_details
;
 Method, part 1, Chebychev polynomial, (Watkin, 1994, Prince, 1982) 
 [weight] = 1.0/[A~0~*T~0~(x)+A~1~*T~1~(x) ... +A~n-1~]*T~n-1~(x)] 
 where A~i~ are the Chebychev coefficients listed below and x= Fcalc/Fmax 
 Method = Robust Weighting (Prince, 1982) 
 W = [weight] * [1-(deltaF/6*sigmaF)^2^]^2^ 
 A~i~ are: 
 25.0 -17.9 20.5 
;
_refine_ls_weighting_scheme calc
_refine_ls_wR_factor_all 0.0563
_refine_ls_wR_factor_gt 0.0559
_refine_ls_wR_factor_ref 0.0559
_reflns_limit_h_max 7
_reflns_limit_h_min -8
_reflns_limit_k_max 26
_reflns_limit_k_min 0
_reflns_limit_l_max 11
_reflns_limit_l_min 0
_reflns_number_gt 1447
_reflns_number_total 2308
_reflns_threshold_expression I>3.00u(I)
_oxford_diffrn_Wilson_B_factor 0.00
_oxford_diffrn_Wilson_scale 0.00
_oxford_refine_ls_scale 8.63(3)
_oxford_structure_analysis_title 'truxillic acid 120K'
_cod_data_source_file ja0773711-file007.cif
_cod_data_source_block trux120
_cod_original_sg_symbol_H-M 'P 1 21/n 1 '
_cod_database_code 4107370

loop_
_symmetry_equiv_pos_as_xyz
x,y,z
-x,-y,-z
-x+1/2,y+1/2,-z+1/2
x+1/2,-y+1/2,z+1/2

loop_
_atom_site_label
_atom_site_type_symbol
_atom_site_fract_x
_atom_site_fract_y
_atom_site_fract_z
_atom_site_U_iso_or_equiv
_atom_site_occupancy
_atom_site_adp_type
_atom_site_refinement_flags_posn
O1 O -0.56038(19) 0.00700(7) -0.28620(14) 0.0226 1.0000 Uani .
O2 O -0.2283(2) 0.03871(6) -0.37905(14) 0.0222 1.0000 Uani .
H1 H -0.6434 -0.0027 -0.4035 0.0500 1.0000 Uiso R
H21 H -0.2953 0.0400 0.0101 0.0500 1.0000 Uiso R
H31 H 0.1174 0.0763 -0.1106 0.0500 1.0000 Uiso R
H51 H 0.4218 0.1631 0.0457 0.0500 1.0000 Uiso R
H61 H 0.5517 0.2479 0.2820 0.0500 1.0000 Uiso R
H71 H 0.3510 0.2551 0.5115 0.0500 1.0000 Uiso R
H81 H 0.0232 0.1736 0.5082 0.0500 1.0000 Uiso R
H91 H -0.1080 0.0883 0.2736 0.0500 1.0000 Uiso R
C1 C -0.3266(3) 0.02610(8) -0.25741(18) 0.0166 1.0000 Uani .
C2 C -0.1857(3) 0.02438(7) -0.05902(17) 0.0152 1.0000 Uani .
C3 C 0.0819(3) 0.05566(7) -0.00544(18) 0.0154 1.0000 Uani .
C4 C 0.1457(2) 0.11542(7) 0.13648(18) 0.0159 1.0000 Uani .
C5 C 0.3401(3) 0.16433(8) 0.14026(19) 0.0193 1.0000 Uani .
C6 C 0.4166(3) 0.21522(9) 0.2801(2) 0.0259 1.0000 Uani .
C7 C 0.2983(3) 0.21936(10) 0.4164(2) 0.0301 1.0000 Uani .
C8 C 0.1049(3) 0.17158(10) 0.4137(2) 0.0285 1.0000 Uani .
C9 C 0.0279(3) 0.12039(8) 0.2739(2) 0.0207 1.0000 Uani .

loop_
_atom_site_aniso_label
_atom_site_aniso_U_11
_atom_site_aniso_U_22
_atom_site_aniso_U_33
_atom_site_aniso_U_23
_atom_site_aniso_U_13
_atom_site_aniso_U_12
O1 0.0131(5) 0.0358(6) 0.0159(5) 0.0002(4) -0.0008(4) -0.0044(4)
O2 0.0192(5) 0.0297(6) 0.0158(4) 0.0008(4) 0.0020(4) -0.0069(4)
C1 0.0151(6) 0.0170(6) 0.0157(6) -0.0006(4) 0.0010(5) -0.0002(5)
C2 0.0133(6) 0.0186(6) 0.0128(5) -0.0005(4) 0.0022(4) -0.0003(5)
C3 0.0144(6) 0.0179(6) 0.0137(5) 0.0000(4) 0.0035(4) -0.0019(5)
C4 0.0143(6) 0.0163(5) 0.0163(5) -0.0012(4) 0.0028(5) -0.0016(5)
C5 0.0174(7) 0.0192(6) 0.0208(6) 0.0002(5) 0.0044(5) -0.0036(5)
C6 0.0248(8) 0.0204(7) 0.0305(8) -0.0030(6) 0.0045(6) -0.0093(6)
C7 0.0319(9) 0.0244(7) 0.0317(9) -0.0123(6) 0.0054(7) -0.0078(7)
C8 0.0316(9) 0.0298(8) 0.0264(8) -0.0116(6) 0.0119(6) -0.0082(7)
C9 0.0212(7) 0.0214(6) 0.0204(6) -0.0064(5) 0.0074(5) -0.0066(5)

loop_
_atom_type_symbol
_atom_type_scat_dispersion_real
_atom_type_scat_dispersion_imag
_atom_type_scat_Cromer_Mann_a1
_atom_type_scat_Cromer_Mann_b1
_atom_type_scat_Cromer_Mann_a2
_atom_type_scat_Cromer_Mann_b2
_atom_type_scat_Cromer_Mann_a3
_atom_type_scat_Cromer_Mann_b3
_atom_type_scat_Cromer_Mann_a4
_atom_type_scat_Cromer_Mann_b4
_atom_type_scat_Cromer_Mann_c
_atom_type_scat_source
C 0.0033 0.0016 2.3100 20.8439 1.0200 10.2075 1.5886 0.5687 0.8650 51.6512 0.2156 'International Tables Vol C 4.2.6.8 and 6.1.1.4'
H 0.0000 0.0000 0.4930 10.5109 0.3229 26.1257 0.1402 3.1424 0.0408 57.7998 0.0030 'International Tables Vol C 4.2.6.8 and 6.1.1.4'
O 0.0106 0.0060 3.0485 13.2771 2.2868 5.7011 1.5463 0.3239 0.8670 32.9089 0.2508 'International Tables Vol C 4.2.6.8 and 6.1.1.4'

loop_
_geom_angle_atom_site_label_1
_geom_angle_site_symmetry_1
_geom_angle_atom_site_label_2
_geom_angle_atom_site_label_3
_geom_angle_site_symmetry_3
_geom_angle
_geom_angle_publ_flag
H1 . O1 C1 . 115.339 no
O1 . C1 O2 . 124.09(12) yes
O1 . C1 C2 . 112.28(12) yes
O2 . C1 C2 . 123.42(13) yes
C1 . C2 C3 2_555 111.93(11) yes
C1 . C2 H21 . 108.498 no
C3 2_555 C2 H21 . 109.510 no
C1 . C2 C3 . 117.01(11) yes
C3 2_555 C2 C3 . 90.82(10) yes
H21 . C2 C3 . 117.759 no
C2 . C3 C2 2_555 89.18(10) yes
C2 . C3 H31 . 109.642 no
C2 2_555 C3 H31 . 118.303 no
C2 . C3 C4 . 118.20(11) yes
C2 2_555 C3 C4 . 116.46(11) yes
H31 . C3 C4 . 105.015 no
C3 . C4 C5 . 119.96(12) yes
C3 . C4 C9 . 121.65(12) yes
C5 . C4 C9 . 118.22(13) yes
H51 . C5 C4 . 120.114 no
H51 . C5 C6 . 119.242 no
C4 . C5 C6 . 120.64(14) yes
H61 . C6 C5 . 119.747 no
H61 . C6 C7 . 119.758 no
C5 . C6 C7 . 120.49(14) yes
H71 . C7 C6 . 119.888 no
H71 . C7 C8 . 120.688 no
C6 . C7 C8 . 119.42(15) yes
H81 . C8 C7 . 120.103 no
H81 . C8 C9 . 119.663 no
C7 . C8 C9 . 120.23(15) yes
H91 . C9 C8 . 118.863 no
H91 . C9 C4 . 120.175 no
C8 . C9 C4 . 120.96(14) yes

loop_
_geom_bond_atom_site_label_1
_geom_bond_atom_site_label_2
_geom_bond_site_symmetry_2
_geom_bond_distance
_geom_bond_publ_flag
O1 H1 . 0.906 no
O1 C1 . 1.3117(17) yes
O2 C1 . 1.2307(17) yes
H21 C2 . 0.960 no
H31 C3 . 0.960 no
H51 C5 . 0.960 no
H61 C6 . 0.960 no
H71 C7 . 0.960 no
H81 C8 . 0.960 no
H91 C9 . 0.960 no
C1 C2 . 1.5033(19) yes
C2 C3 2_555 1.598(2) yes
C2 C3 . 1.5466(19) yes
C3 C4 . 1.5103(19) yes
C4 C5 . 1.4016(19) yes
C4 C9 . 1.394(2) yes
C5 C6 . 1.391(2) yes
C6 C7 . 1.388(2) yes
C7 C8 . 1.386(2) yes
C8 C9 . 1.395(2) yes
